data_2207446
loop_
_publ_author_name
'Pad\<elkov\'a, Zde\<nka'
'C\'isa\<rov\'a, Ivana'
'R\<u\<zi\<cka, Ale\<s'

_publ_section_title
;
 Dibromobis[2-(<i>N</i>,<i>N</i>-dimethylaminomethyl)phenyl]tin(IV)
;
_journal_coeditor_code BR6222
_journal_issue 12
_journal_name_full 'Acta Crystallographica Section E'
_journal_page_first m2691
_journal_page_last m2693
_journal_paper_doi 10.1107/S1600536805037827
_journal_volume 61
_journal_year 2005
_chemical_formula_iupac '[Sn Br2 (C9 H12 N)2]'
_chemical_formula_moiety 'C18 H24 Br2 N2 Sn'
_chemical_formula_sum 'C18 H24 Br2 N2 Sn'
_chemical_formula_weight 546.90
_chemical_melting_point 518
_chemical_name_common Bis-{2-[(N,N-dimethylaminomethyl)phenyl]}tin(IV)dibromide
_chemical_name_systematic
;
Dibromobis[2-(N,N-dimethylaminomethyl)phenyl]tin(IV)
;
_space_group_IT_number 14
_symmetry_cell_setting monoclinic
_symmetry_space_group_name_Hall '-P 2yn'
_symmetry_space_group_name_H-M 'P 1 21/n 1'
_atom_sites_solution_hydrogens geom
_atom_sites_solution_primary direct
_atom_sites_solution_secondary difmap
_audit_creation_method SHELXL-97
_cell_angle_alpha 90.00
_cell_angle_beta 95.8090(13)
_cell_angle_gamma 90.00
_cell_formula_units_Z 4
_cell_length_a 9.8370(2)
_cell_length_b 13.3470(3)
_cell_length_c 15.0230(3)
_cell_measurement_reflns_used 23900
_cell_measurement_temperature 150(2)
_cell_measurement_theta_max 27.5
_cell_measurement_theta_min 1
_cell_volume 1962.31(7)
_computing_cell_refinement 'COLLECT and DENZO'
_computing_data_collection 'COLLECT (Hooft, 1998) and DENZO (Otwinowski & Minor, 1997)'
_computing_data_reduction 'COLLECT and DENZO'
_computing_molecular_graphics 'PLATON (Spek, 2003)'
_computing_publication_material SHELXL97
_computing_structure_refinement 'SHELXL97 (Sheldrick, 1997)'
_computing_structure_solution 'SIR92 (Altomare <i>et al.</i>,  1994)'
_diffrn_ambient_temperature 150(2)
_diffrn_detector_area_resol_mean 9.091
_diffrn_measured_fraction_theta_full 0.996
_diffrn_measured_fraction_theta_max 0.996
_diffrn_measurement_device_type 'Nonius KappaCCD area-detector'
_diffrn_measurement_method '\f and \w scans to fill the Ewald sphere'
_diffrn_radiation_monochromator graphite
_diffrn_radiation_type MoK\a
_diffrn_radiation_wavelength 0.71073
_diffrn_reflns_av_R_equivalents 0.0688
_diffrn_reflns_av_sigmaI/netI 0.0338
_diffrn_reflns_limit_h_max 12
_diffrn_reflns_limit_h_min -12
_diffrn_reflns_limit_k_max 17
_diffrn_reflns_limit_k_min -17
_diffrn_reflns_limit_l_max 19
_diffrn_reflns_limit_l_min -19
_diffrn_reflns_number 29364
_diffrn_reflns_theta_full 27.52
_diffrn_reflns_theta_max 27.52
_diffrn_reflns_theta_min 2.05
_diffrn_standards_number 0
_exptl_absorpt_coefficient_mu 5.376
_exptl_absorpt_correction_T_max 0.659
_exptl_absorpt_correction_T_min 0.288
_exptl_absorpt_correction_type integration
_exptl_absorpt_process_details
;
(Gaussian; Coppens, 1970)
;
_exptl_crystal_colour colourless
_exptl_crystal_density_diffrn 1.851
_exptl_crystal_density_method 'not measured'
_exptl_crystal_description prism
_exptl_crystal_F_000 1064
_exptl_crystal_size_max 0.25
_exptl_crystal_size_mid 0.2
_exptl_crystal_size_min 0.12
_refine_diff_density_max 3.018
_refine_diff_density_min -1.410
_refine_ls_extinction_method none
_refine_ls_goodness_of_fit_ref 1.099
_refine_ls_hydrogen_treatment constr
_refine_ls_matrix_type full
_refine_ls_number_parameters 212
_refine_ls_number_reflns 4507
_refine_ls_number_restraints 0
_refine_ls_restrained_S_all 1.099
_refine_ls_R_factor_all 0.0589
_refine_ls_R_factor_gt 0.0480
_refine_ls_shift/su_max 0.000
_refine_ls_shift/su_mean 0.000
_refine_ls_structure_factor_coef Fsqd
_refine_ls_weighting_details 'calc w=1/[\s^2^(Fo^2^)+(0.0457P)^2^+11.5726P] where P=(Fo^2^+2Fc^2^)/3'
_refine_ls_weighting_scheme calc
_refine_ls_wR_factor_gt 0.1187
_refine_ls_wR_factor_ref 0.1243
_reflns_number_gt 3812
_reflns_number_total 4507
_reflns_threshold_expression I>2\s(I)
_cod_data_source_file br6222.cif
_cod_data_source_block I
_cod_depositor_comments
;
The following automatic conversions were performed:
'_geom_bond_publ_flag' value 'Y' changed to 'y' according to
'/home/saulius/struct/CIF-dictionaries/cif_core.dic' dictionary named
'cif_core.dic' version 2.4.1 from 2010-06-29 (6
times).

'_geom_angle_publ_flag' value 'Y' changed to 'y' according to
'/home/saulius/struct/CIF-dictionaries/cif_core.dic' dictionary named
'cif_core.dic' version 2.4.1 from 2010-06-29 (15 times).

Automatic conversion script
Id: cif_fix_enum 1527 2010-12-29 10:47:43Z saulius 

The following automatic conversions were performed:

'_geom_bond_publ_flag' value 'Y' changed to 'y' according to
/home/saulius/struct/CIF-dictionaries/cif_core.dic dictionary named
'cif_core.dic' version 2.4.1 from 2010-06-29 (6
times).

'_geom_angle_publ_flag' value 'Y' changed to 'y' according
to /home/saulius/struct/CIF-dictionaries/cif_core.dic dictionary
named 'cif_core.dic' version 2.4.1 from 2010-06-29 (15 times).

Automatic conversion script
Id: cif_fix_values 1715 2011-07-08 13:25:40Z adriana 
;
_cod_original_sg_symbol_H-M 'P 21/n'
_cod_database_code 2207446
_cod_database_fobs_code 2207446

loop_
_symmetry_equiv_pos_as_xyz
'x, y, z'
'-x+1/2, y+1/2, -z+1/2'
'-x, -y, -z'
'x-1/2, -y-1/2, z-1/2'

loop_
_atom_site_label
_atom_site_fract_x
_atom_site_fract_y
_atom_site_fract_z
_atom_site_U_iso_or_equiv
_atom_site_adp_type
_atom_site_calc_flag
_atom_site_refinement_flags
_atom_site_occupancy
_atom_site_type_symbol
Sn1 0.51856(4) 0.15498(3) 0.75437(3) 0.02805(12) Uani d . 1 Sn
Br1 0.55258(7) 0.34712(5) 0.73016(5) 0.04504(19) Uani d . 1 Br
Br2 0.39056(7) 0.19196(6) 0.89550(5) 0.0516(2) Uani d . 1 Br
N1 0.6746(5) 0.1391(4) 0.6269(3) 0.0342(11) Uani d . 1 N
N2 0.4426(5) -0.0282(4) 0.7813(3) 0.0353(11) Uani d . 1 N
C11 0.7168(6) 0.1252(4) 0.8194(4) 0.0303(11) Uani d . 1 C
C12 0.8278(6) 0.1429(4) 0.7693(4) 0.0318(12) Uani d . 1 C
C13 0.9615(6) 0.1329(5) 0.8096(5) 0.0399(14) Uani d . 1 C
H13 1.0347 0.1433 0.7761 0.048 Uiso calc R 1 H
C14 0.9852(7) 0.1076(5) 0.8991(5) 0.0458(16) Uani d . 1 C
H14 1.0745 0.1029 0.9258 0.055 Uiso calc R 1 H
C15 0.8787(7) 0.0895(5) 0.9488(4) 0.0411(14) Uani d . 1 C
H15 0.8954 0.0717 1.0087 0.049 Uiso calc R 1 H
C16 0.7432(6) 0.0981(5) 0.9084(4) 0.0378(13) Uani d . 1 C
H16 0.6708 0.0853 0.9421 0.045 Uiso calc R 1 H
C17 0.8032(6) 0.1805(5) 0.6735(4) 0.0378(13) Uani d . 1 C
H17A 0.7981 0.2531 0.6736 0.045 Uiso calc R 1 H
H17B 0.8795 0.1613 0.6410 0.045 Uiso calc R 1 H
C18 0.7001(8) 0.0353(6) 0.6010(5) 0.0503(17) Uani d . 1 C
H18A 0.6156 0.0046 0.5778 0.076 Uiso calc R 1 H
H18B 0.7389 -0.0015 0.6524 0.076 Uiso calc R 1 H
H18C 0.7626 0.0348 0.5559 0.076 Uiso calc R 1 H
C19 0.6349(8) 0.1974(7) 0.5460(4) 0.0534(19) Uani d . 1 C
H19A 0.6973 0.1840 0.5023 0.080 Uiso calc R 1 H
H19B 0.6373 0.2675 0.5604 0.080 Uiso calc R 1 H
H19C 0.5440 0.1791 0.5222 0.080 Uiso calc R 1 H
C21 0.3429(5) 0.1310(4) 0.6636(4) 0.0307(12) Uani d . 1 C
C22 0.2597(6) 0.0495(4) 0.6791(4) 0.0330(12) Uani d . 1 C
C23 0.1404(6) 0.0344(5) 0.6218(4) 0.0399(14) Uani d . 1 C
H23 0.0845 -0.0202 0.6308 0.048 Uiso calc R 1 H
C24 0.1049(6) 0.0998(5) 0.5519(4) 0.0397(14) Uani d . 1 C
H24 0.0242 0.0896 0.5152 0.048 Uiso calc R 1 H
C25 0.1863(6) 0.1789(5) 0.5362(5) 0.0411(14) Uani d . 1 C
H25 0.1630 0.2215 0.4881 0.049 Uiso calc R 1 H
C26 0.3057(6) 0.1954(5) 0.5934(4) 0.0383(14) Uani d . 1 C
H26 0.3606 0.2503 0.5839 0.046 Uiso calc R 1 H
C27 0.2926(6) -0.0180(5) 0.7599(4) 0.0410(14) Uani d . 1 C
H27A 0.2530 0.0100 0.8110 0.049 Uiso calc R 1 H
H27B 0.2526 -0.0836 0.7476 0.049 Uiso calc R 1 H
C28 0.4924(8) -0.0999(5) 0.7171(5) 0.0514(17) Uani d . 1 C
H28A 0.5895 -0.1077 0.7295 0.077 Uiso calc R 1 H
H28B 0.4715 -0.0751 0.6573 0.077 Uiso calc R 1 H
H28C 0.4486 -0.1636 0.7228 0.077 Uiso calc R 1 H
C29 0.4733(8) -0.0693(6) 0.8715(5) 0.0528(18) Uani d . 1 C
H29A 0.4250 -0.1313 0.8762 0.079 Uiso calc R 1 H
H29B 0.4453 -0.0225 0.9146 0.079 Uiso calc R 1 H
H29C 0.5698 -0.0812 0.8828 0.079 Uiso calc R 1 H

loop_
_atom_site_aniso_label
_atom_site_aniso_U_11
_atom_site_aniso_U_22
_atom_site_aniso_U_33
_atom_site_aniso_U_12
_atom_site_aniso_U_13
_atom_site_aniso_U_23
Sn1 0.02222(19) 0.0304(2) 0.0322(2) -0.00079(14) 0.00557(14) -0.00554(15)
Br1 0.0354(3) 0.0264(3) 0.0721(5) 0.0022(2) -0.0008(3) -0.0050(3)
Br2 0.0362(3) 0.0733(5) 0.0480(4) -0.0042(3) 0.0180(3) -0.0266(4)
N1 0.027(2) 0.043(3) 0.033(3) 0.000(2) 0.012(2) 0.001(2)
N2 0.036(3) 0.032(3) 0.038(3) -0.004(2) 0.005(2) 0.007(2)
C11 0.029(3) 0.028(3) 0.034(3) 0.003(2) 0.001(2) -0.003(2)
C12 0.026(3) 0.027(3) 0.043(3) 0.004(2) 0.006(2) -0.004(2)
C13 0.031(3) 0.033(3) 0.056(4) 0.005(2) 0.004(3) -0.004(3)
C14 0.035(3) 0.042(4) 0.057(4) 0.009(3) -0.011(3) -0.009(3)
C15 0.045(3) 0.039(3) 0.037(3) 0.008(3) -0.005(3) -0.005(3)
C16 0.040(3) 0.036(3) 0.038(3) 0.005(3) 0.007(3) -0.002(3)
C17 0.025(3) 0.042(3) 0.047(4) -0.002(2) 0.008(3) 0.002(3)
C18 0.055(4) 0.052(4) 0.046(4) 0.003(3) 0.015(3) -0.014(3)
C19 0.049(4) 0.078(5) 0.036(3) -0.010(4) 0.015(3) 0.017(3)
C21 0.024(2) 0.031(3) 0.038(3) -0.001(2) 0.004(2) -0.007(2)
C22 0.031(3) 0.035(3) 0.035(3) -0.004(2) 0.011(2) -0.003(2)
C23 0.037(3) 0.046(4) 0.039(3) -0.005(3) 0.011(3) -0.002(3)
C24 0.027(3) 0.056(4) 0.037(3) 0.001(3) 0.005(2) -0.006(3)
C25 0.030(3) 0.040(3) 0.051(4) 0.008(3) -0.003(3) 0.005(3)
C26 0.030(3) 0.032(3) 0.052(4) -0.001(2) 0.001(3) 0.003(3)
C27 0.035(3) 0.044(4) 0.045(3) -0.012(3) 0.009(3) 0.006(3)
C28 0.059(4) 0.034(3) 0.062(4) 0.010(3) 0.011(4) 0.000(3)
C29 0.060(4) 0.052(4) 0.045(4) -0.014(3) -0.001(3) 0.018(3)

loop_
_atom_type_symbol
_atom_type_description
_atom_type_scat_dispersion_real
_atom_type_scat_dispersion_imag
_atom_type_scat_source
C C 0.0033 0.0016 'International Tables Vol C Tables 4.2.6.8 and 6.1.1.4'
H H 0.0000 0.0000 'International Tables Vol C Tables 4.2.6.8 and 6.1.1.4'
N N 0.0061 0.0033 'International Tables Vol C Tables 4.2.6.8 and 6.1.1.4'
Br Br -0.2901 2.4595 'International Tables Vol C Tables 4.2.6.8 and 6.1.1.4'
Sn Sn -0.6537 1.4246 'International Tables Vol C Tables 4.2.6.8 and 6.1.1.4'

loop_
_geom_angle_atom_site_label_1
_geom_angle_atom_site_label_2
_geom_angle_atom_site_label_3
_geom_angle
_geom_angle_publ_flag
C21 Sn1 C11 156.7(2) y
C21 Sn1 N1 91.02(19) y
C11 Sn1 N1 74.87(19) y
C21 Sn1 N2 74.25(19) y
C11 Sn1 N2 91.02(19) y
N1 Sn1 N2 103.88(16) y
C21 Sn1 Br1 99.60(16) y
C11 Sn1 Br1 97.03(16) y
N1 Sn1 Br1 83.30(12) y
N2 Sn1 Br1 170.43(11) y
C21 Sn1 Br2 97.02(15) y
C11 Sn1 Br2 99.02(16) y
N1 Sn1 Br2 170.52(12) y
N2 Sn1 Br2 83.23(12) y
Br1 Sn1 Br2 90.37(3) y
C19 N1 C18 108.7(6) ?
C19 N1 C17 109.6(5) ?
C18 N1 C17 108.4(5) ?
C19 N1 Sn1 116.3(4) ?
C18 N1 Sn1 113.9(4) ?
C17 N1 Sn1 99.3(3) ?
C29 N2 C28 108.0(6) ?
C29 N2 C27 110.0(5) ?
C28 N2 C27 107.8(5) ?
C29 N2 Sn1 117.4(4) ?
C28 N2 Sn1 112.9(4) ?
C27 N2 Sn1 100.1(3) ?
C16 C11 C12 118.7(5) ?
C16 C11 Sn1 124.4(4) ?
C12 C11 Sn1 116.6(4) ?
C13 C12 C11 119.9(6) ?
C13 C12 C17 119.7(5) ?
C11 C12 C17 120.2(5) ?
C14 C13 C12 120.3(6) ?
C14 C13 H13 119.9 ?
C12 C13 H13 119.9 ?
C15 C14 C13 120.6(6) ?
C15 C14 H14 119.7 ?
C13 C14 H14 119.7 ?
C14 C15 C16 119.6(6) ?
C14 C15 H15 120.2 ?
C16 C15 H15 120.2 ?
C11 C16 C15 120.8(6) ?
C11 C16 H16 119.6 ?
C15 C16 H16 119.6 ?
N1 C17 C12 111.6(5) ?
N1 C17 H17A 109.3 ?
C12 C17 H17A 109.3 ?
N1 C17 H17B 109.3 ?
C12 C17 H17B 109.3 ?
H17A C17 H17B 108.0 ?
N1 C18 H18A 109.5 ?
N1 C18 H18B 109.5 ?
H18A C18 H18B 109.5 ?
N1 C18 H18C 109.5 ?
H18A C18 H18C 109.5 ?
H18B C18 H18C 109.5 ?
N1 C19 H19A 109.5 ?
N1 C19 H19B 109.5 ?
H19A C19 H19B 109.5 ?
N1 C19 H19C 109.5 ?
H19A C19 H19C 109.5 ?
H19B C19 H19C 109.5 ?
C26 C21 C22 119.9(5) ?
C26 C21 Sn1 122.3(4) ?
C22 C21 Sn1 117.8(4) ?
C21 C22 C23 118.7(6) ?
C21 C22 C27 120.9(5) ?
C23 C22 C27 120.2(5) ?
C24 C23 C22 120.5(6) ?
C24 C23 H23 119.8 ?
C22 C23 H23 119.8 ?
C25 C24 C23 120.9(6) ?
C25 C24 H24 119.5 ?
C23 C24 H24 119.5 ?
C24 C25 C26 119.2(6) ?
C24 C25 H25 120.4 ?
C26 C25 H25 120.4 ?
C21 C26 C25 120.8(6) ?
C21 C26 H26 119.6 ?
C25 C26 H26 119.6 ?
N2 C27 C22 110.7(5) ?
N2 C27 H27A 109.5 ?
C22 C27 H27A 109.5 ?
N2 C27 H27B 109.5 ?
C22 C27 H27B 109.5 ?
H27A C27 H27B 108.1 ?
N2 C28 H28A 109.5 ?
N2 C28 H28B 109.5 ?
H28A C28 H28B 109.5 ?
N2 C28 H28C 109.5 ?
H28A C28 H28C 109.5 ?
H28B C28 H28C 109.5 ?
N2 C29 H29A 109.5 ?
N2 C29 H29B 109.5 ?
H29A C29 H29B 109.5 ?
N2 C29 H29C 109.5 ?
H29A C29 H29C 109.5 ?
H29B C29 H29C 109.5 ?

loop_
_geom_bond_atom_site_label_1
_geom_bond_atom_site_label_2
_geom_bond_distance
_geom_bond_publ_flag
Sn1 C21 2.114(5) y
Sn1 C11 2.128(5) y
Sn1 N1 2.581(5) y
Sn1 N2 2.600(5) y
Sn1 Br1 2.6164(7) y
Sn1 Br2 2.6201(7) y
N1 C19 1.463(8) ?
N1 C18 1.468(9) ?
N1 C17 1.488(8) ?
N2 C29 1.466(8) ?
N2 C28 1.477(9) ?
N2 C27 1.484(8) ?
C11 C16 1.385(8) ?
C11 C12 1.408(8) ?
C12 C13 1.397(8) ?
C12 C17 1.521(9) ?
C13 C14 1.383(10) ?
C13 H13 0.9300 ?
C14 C15 1.368(10) ?
C14 H14 0.9300 ?
C15 C16 1.412(9) ?
C15 H15 0.9300 ?
C16 H16 0.9300 ?
C17 H17A 0.9700 ?
C17 H17B 0.9700 ?
C18 H18A 0.9600 ?
C18 H18B 0.9600 ?
C18 H18C 0.9600 ?
C19 H19A 0.9600 ?
C19 H19B 0.9600 ?
C19 H19C 0.9600 ?
C21 C26 1.382(9) ?
C21 C22 1.394(8) ?
C22 C23 1.398(8) ?
C22 C27 1.520(9) ?
C23 C24 1.384(9) ?
C23 H23 0.9300 ?
C24 C25 1.360(9) ?
C24 H24 0.9300 ?
C25 C26 1.400(8) ?
C25 H25 0.9300 ?
C26 H26 0.9300 ?
C27 H27A 0.9700 ?
C27 H27B 0.9700 ?
C28 H28A 0.9600 ?
C28 H28B 0.9600 ?
C28 H28C 0.9600 ?
C29 H29A 0.9600 ?
C29 H29B 0.9600 ?
C29 H29C 0.9600 ?
